data_2016235
loop_
_publ_author_name
'Zhen-Feng Zhang'
'Jian-Hua Qin'
'Si-Qian Wang'
'Gui-Rong Qu'

_publ_section_title
;
 Hydrogen-bonded chains in
 2,2,2-trichloro-<i>N</i>,<i>N</i>'-bis(4-methoxyphenyl)ethane-1,1-diamine
 and a three-dimensional hydrogen-bonded framework in
 2,2,2-trichloro-<i>N</i>,<i>N</i>'-bis(4-chlorophenyl)ethane-1,1-diamine
;
_journal_coeditor_code BM3036
_journal_issue 11
_journal_name_full 'Acta Crystallographica Section C'
_journal_page_first o622
_journal_page_last o625
_journal_paper_doi 10.1107/S0108270107041546
_journal_volume 63
_journal_year 2007
_chemical_formula_iupac 'C16 H17 Cl3 N2 O2'
_chemical_formula_moiety 'C16 H17 Cl3 N2 O2'
_chemical_formula_sum 'C16 H17 Cl3 N2 O2'
_chemical_formula_weight 375.67
_chemical_name_systematic
;
2,2,2-trichloro-N,N'-bis(4-methoxyphenyl)ethane-1,1-diamine
;
_space_group_IT_number 61
_symmetry_cell_setting orthorhombic
_symmetry_space_group_name_Hall '-P 2ac 2ab'
_symmetry_space_group_name_H-M 'P b c a'
_atom_sites_solution_hydrogens geom
_atom_sites_solution_primary direct
_atom_sites_solution_secondary difmap
_audit_creation_method SHELXL97
_cell_angle_alpha 90.00
_cell_angle_beta 90.00
_cell_angle_gamma 90.00
_cell_formula_units_Z 8
_cell_length_a 9.717(2)
_cell_length_b 10.575(3)
_cell_length_c 33.772(8)
_cell_measurement_reflns_used 5641
_cell_measurement_temperature 291(2)
_cell_measurement_theta_max 24.92
_cell_measurement_theta_min 2.42
_cell_volume 3470.3(15)
_computing_cell_refinement 'SMART (Bruker, 1997)'
_computing_data_collection 'SMART (Bruker, 1997)'
_computing_data_reduction 'SAINT (Bruker, 1997)'
_computing_molecular_graphics 'SHELXTL (Bruker, 1997)'
_computing_publication_material 'SHELXTL (Bruker, 1997)'
_computing_structure_refinement 'SHELXL97 (Sheldrick, 1997)'
_computing_structure_solution 'SHELXS97 (Sheldrick, 1997)'
_diffrn_ambient_temperature 291(2)
_diffrn_measured_fraction_theta_full 0.999
_diffrn_measured_fraction_theta_max 0.999
_diffrn_measurement_device_type 'Nonius KappaCCD area-detector'
_diffrn_measurement_method '\f and \w'
_diffrn_radiation_monochromator graphite
_diffrn_radiation_source 'Bruker Nonius FR591 rotating anode'
_diffrn_radiation_type MoK\a
_diffrn_radiation_wavelength 0.71073
_diffrn_reflns_av_R_equivalents 0.0657
_diffrn_reflns_av_sigmaI/netI 0.0385
_diffrn_reflns_limit_h_max 11
_diffrn_reflns_limit_h_min -11
_diffrn_reflns_limit_k_max 12
_diffrn_reflns_limit_k_min -12
_diffrn_reflns_limit_l_max 40
_diffrn_reflns_limit_l_min -40
_diffrn_reflns_number 23826
_diffrn_reflns_theta_full 25.50
_diffrn_reflns_theta_max 25.50
_diffrn_reflns_theta_min 2.42
_exptl_absorpt_coefficient_mu 0.538
_exptl_absorpt_correction_T_max 0.8755
_exptl_absorpt_correction_T_min 0.8222
_exptl_absorpt_correction_type multi-scan
_exptl_absorpt_process_details '(SADABS; Sheldrick, 1996)'
_exptl_crystal_colour colourless
_exptl_crystal_density_diffrn 1.438
_exptl_crystal_density_method 'not measured'
_exptl_crystal_description block
_exptl_crystal_F_000 1552
_exptl_crystal_size_max 0.38
_exptl_crystal_size_mid 0.29
_exptl_crystal_size_min 0.25
_refine_diff_density_max 0.36
_refine_diff_density_min -0.39
_refine_ls_extinction_method none
_refine_ls_goodness_of_fit_ref 1.049
_refine_ls_hydrogen_treatment constr
_refine_ls_matrix_type full
_refine_ls_number_parameters 210
_refine_ls_number_reflns 3233
_refine_ls_number_restraints 0
_refine_ls_restrained_S_all 1.049
_refine_ls_R_factor_all 0.0612
_refine_ls_R_factor_gt 0.0459
_refine_ls_shift/su_max 0.000
_refine_ls_shift/su_mean 0.000
_refine_ls_structure_factor_coef Fsqd
_refine_ls_weighting_details 'calc w = 1/[\s^2^(Fo^2^)+(0.0324P)^2^+3.5039P] where P=(Fo^2^+2Fc^2^)/3'
_refine_ls_weighting_scheme calc
_refine_ls_wR_factor_gt 0.1005
_refine_ls_wR_factor_ref 0.1089
_reflns_number_gt 2571
_reflns_number_total 3233
_reflns_threshold_expression I>2\s(I)
_cod_data_source_file bm3036.cif
_cod_data_source_block I
_cod_original_cell_volume 3470.3(14)
_cod_database_code 2016235
_cod_database_fobs_code 2016235

loop_
_symmetry_equiv_pos_as_xyz
'x, y, z'
'-x+1/2, -y, z+1/2'
'-x, y+1/2, -z+1/2'
'x+1/2, -y+1/2, -z'
'-x, -y, -z'
'x-1/2, y, -z-1/2'
'x, -y-1/2, z-1/2'
'-x-1/2, y-1/2, z'

loop_
_atom_site_type_symbol
_atom_site_label
_atom_site_fract_x
_atom_site_fract_y
_atom_site_fract_z
_atom_site_U_iso_or_equiv
_atom_site_adp_type
_atom_site_calc_flag
_atom_site_refinement_flags
_atom_site_occupancy
Cl Cl1 0.10056(9) 0.11368(7) 0.47142(2) 0.0566(2) Uani d . 1
Cl Cl2 0.18966(8) 0.34925(7) 0.50681(2) 0.0508(2) Uani d . 1
Cl Cl3 0.36487(8) 0.21912(9) 0.45195(3) 0.0651(3) Uani d . 1
O O1 -0.3595(2) 0.67992(19) 0.35315(6) 0.0534(5) Uani d . 1
O O2 0.4760(3) 0.3681(2) 0.26119(7) 0.0859(9) Uani d . 1
N N1 0.1410(2) 0.2639(2) 0.39127(7) 0.0449(6) Uani d . 1
H H1D 0.0904 0.1979 0.3882 0.054 Uiso calc R 1
N N2 -0.0136(2) 0.3574(2) 0.43759(7) 0.0472(6) Uani d . 1
H H2D -0.0499 0.3204 0.4577 0.057 Uiso calc R 1
C C1 0.1277(3) 0.3321(3) 0.42794(7) 0.0390(6) Uani d . 1
H H1 0.1761 0.4130 0.4253 0.047 Uiso calc R 1
C C2 0.1923(3) 0.2579(3) 0.46285(8) 0.0413(6) Uani d . 1
C C3 -0.0938(3) 0.4405(2) 0.41514(7) 0.0370(6) Uani d . 1
C C4 -0.2359(3) 0.4420(3) 0.42149(7) 0.0394(6) Uani d . 1
H H4 -0.2744 0.3873 0.4400 0.047 Uiso calc R 1
C C5 -0.3196(3) 0.5231(3) 0.40079(8) 0.0424(6) Uani d . 1
H H5 -0.4138 0.5229 0.4056 0.051 Uiso calc R 1
C C6 -0.2654(3) 0.6050(2) 0.37292(8) 0.0401(6) Uani d . 1
C C7 -0.1244(3) 0.6051(3) 0.36631(9) 0.0449(7) Uani d . 1
H H7 -0.0864 0.6602 0.3478 0.054 Uiso calc R 1
C C8 -0.0400(3) 0.5228(3) 0.38728(8) 0.0436(7) Uani d . 1
H H8 0.0543 0.5231 0.3825 0.052 Uiso calc R 1
C C9 -0.3070(4) 0.7699(3) 0.32570(10) 0.0611(9) Uani d . 1
H H9A -0.2474 0.8280 0.3393 0.092 Uiso calc R 1
H H9B -0.3820 0.8155 0.3139 0.092 Uiso calc R 1
H H9C -0.2561 0.7269 0.3054 0.092 Uiso calc R 1
C C10 0.2297(3) 0.2963(3) 0.36023(7) 0.0390(6) Uani d . 1
C C11 0.2102(3) 0.2366(3) 0.32402(9) 0.0568(8) Uani d . 1
H H11 0.1395 0.1780 0.3213 0.068 Uiso calc R 1
C C12 0.2933(4) 0.2623(3) 0.29208(9) 0.0668(10) Uani d . 1
H H12 0.2787 0.2201 0.2683 0.080 Uiso calc R 1
C C13 0.3983(3) 0.3501(3) 0.29492(9) 0.0534(8) Uani d . 1
C C14 0.4200(3) 0.4092(3) 0.33029(9) 0.0490(7) Uani d . 1
H H14 0.4908 0.4679 0.3328 0.059 Uiso calc R 1
C C15 0.3360(3) 0.3817(3) 0.36278(9) 0.0493(7) Uani d . 1
H H15 0.3525 0.4223 0.3867 0.059 Uiso calc R 1
C C16 0.5531(5) 0.4790(4) 0.25775(13) 0.0967(15) Uani d . 1
H H16A 0.4940 0.5509 0.2614 0.145 Uiso calc R 1
H H16B 0.5941 0.4828 0.2319 0.145 Uiso calc R 1
H H16C 0.6241 0.4797 0.2775 0.145 Uiso calc R 1

loop_
_atom_site_aniso_label
_atom_site_aniso_U_11
_atom_site_aniso_U_22
_atom_site_aniso_U_33
_atom_site_aniso_U_12
_atom_site_aniso_U_13
_atom_site_aniso_U_23
Cl1 0.0679(5) 0.0386(4) 0.0633(5) -0.0023(4) -0.0127(4) 0.0072(3)
Cl2 0.0584(4) 0.0514(4) 0.0425(4) -0.0059(3) -0.0021(3) -0.0034(3)
Cl3 0.0420(4) 0.0849(6) 0.0686(5) 0.0206(4) -0.0057(4) -0.0013(5)
O1 0.0479(12) 0.0478(12) 0.0645(13) 0.0113(10) -0.0061(10) 0.0135(10)
O2 0.108(2) 0.0882(19) 0.0618(16) -0.0328(17) 0.0367(14) -0.0137(13)
N1 0.0440(13) 0.0482(14) 0.0426(13) -0.0119(11) 0.0007(10) -0.0031(11)
N2 0.0359(13) 0.0601(15) 0.0457(13) 0.0101(11) 0.0055(10) 0.0160(12)
C1 0.0363(14) 0.0417(15) 0.0391(14) 0.0016(12) -0.0006(11) 0.0015(12)
C2 0.0368(14) 0.0406(15) 0.0466(15) 0.0016(12) -0.0051(12) -0.0012(12)
C3 0.0387(14) 0.0363(14) 0.0361(14) 0.0037(11) -0.0022(11) 0.0008(11)
C4 0.0351(14) 0.0433(15) 0.0399(14) 0.0005(12) 0.0051(12) 0.0052(12)
C5 0.0324(14) 0.0486(16) 0.0462(16) 0.0046(12) 0.0032(12) -0.0006(13)
C6 0.0421(15) 0.0338(14) 0.0443(15) 0.0058(12) -0.0035(12) -0.0005(12)
C7 0.0441(16) 0.0397(15) 0.0509(17) -0.0031(13) 0.0016(13) 0.0080(13)
C8 0.0314(14) 0.0470(16) 0.0524(17) 0.0015(12) 0.0017(12) 0.0093(13)
C9 0.071(2) 0.0511(19) 0.061(2) 0.0108(16) -0.0066(17) 0.0149(16)
C10 0.0389(15) 0.0390(14) 0.0392(14) 0.0024(12) -0.0027(11) 0.0002(12)
C11 0.066(2) 0.0528(18) 0.0513(18) -0.0212(16) 0.0036(15) -0.0083(15)
C12 0.091(3) 0.066(2) 0.0430(17) -0.023(2) 0.0117(17) -0.0151(16)
C13 0.0590(19) 0.0536(18) 0.0476(17) -0.0063(16) 0.0130(14) -0.0011(14)
C14 0.0421(16) 0.0509(17) 0.0539(18) -0.0076(14) 0.0036(14) -0.0042(14)
C15 0.0443(16) 0.0583(18) 0.0451(16) -0.0064(14) 0.0035(13) -0.0125(14)
C16 0.118(4) 0.081(3) 0.091(3) -0.025(3) 0.045(3) 0.010(2)

loop_
_atom_type_symbol
_atom_type_description
_atom_type_scat_dispersion_real
_atom_type_scat_dispersion_imag
_atom_type_scat_source
C C 0.0033 0.0016 'International Tables Vol C Tables 4.2.6.8 and 6.1.1.4'
H H 0.0000 0.0000 'International Tables Vol C Tables 4.2.6.8 and 6.1.1.4'
N N 0.0061 0.0033 'International Tables Vol C Tables 4.2.6.8 and 6.1.1.4'
O O 0.0106 0.0060 'International Tables Vol C Tables 4.2.6.8 and 6.1.1.4'
Cl Cl 0.1484 0.1585 'International Tables Vol C Tables 4.2.6.8 and 6.1.1.4'

loop_
_geom_angle_atom_site_label_1
_geom_angle_atom_site_label_2
_geom_angle_atom_site_label_3
_geom_angle
_geom_angle_publ_flag
C6 O1 C9 117.4(2) no
C13 O2 C16 118.6(3) no
C10 N1 C1 125.2(2) yes
C10 N1 H1D 117.4 no
C1 N1 H1D 117.4 no
C3 N2 C1 121.8(2) yes
C3 N2 H2D 119.1 no
C1 N2 H2D 119.1 no
C1 C2 Cl3 110.13(19) no
C1 C2 Cl2 110.85(18) no
Cl3 C2 Cl2 108.39(14) no
C1 C2 Cl1 110.64(18) no
Cl3 C2 Cl1 107.98(15) no
Cl2 C2 Cl1 108.76(15) no
N2 C1 N1 112.0(2) no
N2 C1 C2 108.0(2) no
N1 C1 C2 111.4(2) yes
N2 C1 H1 108.4 no
N1 C1 H1 108.4 no
C2 C1 H1 108.4 no
C8 C3 N2 123.6(2) yes
C8 C3 C4 118.0(2) no
N2 C3 C4 118.4(2) no
C5 C4 C3 120.9(2) no
C5 C4 H4 119.5 no
C3 C4 H4 119.5 no
C4 C5 C6 120.8(3) no
C4 C5 H5 119.6 no
C6 C5 H5 119.6 no
O1 C6 C5 115.8(2) yes
O1 C6 C7 125.1(2) yes
C5 C6 C7 119.1(2) no
C6 C7 C8 120.0(3) no
C6 C7 H7 120.0 no
C8 C7 H7 120.0 no
C3 C8 C7 121.2(2) no
C3 C8 H8 119.4 no
C7 C8 H8 119.4 no
O1 C9 H9A 109.5 no
O1 C9 H9B 109.5 no
H9A C9 H9B 109.5 no
O1 C9 H9C 109.5 no
H9A C9 H9C 109.5 no
H9B C9 H9C 109.5 no
C15 C10 C11 117.1(3) no
C15 C10 N1 125.2(2) yes
C11 C10 N1 117.6(2) yes
C12 C11 C10 121.4(3) no
C12 C11 H11 119.3 no
C10 C11 H11 119.3 no
C11 C12 C13 120.8(3) no
C11 C12 H12 119.6 no
C13 C12 H12 119.6 no
C14 C13 O2 125.1(3) yes
C14 C13 C12 118.8(3) no
O2 C13 C12 116.1(3) yes
C13 C14 C15 120.1(3) no
C13 C14 H14 119.9 no
C15 C14 H14 119.9 no
C10 C15 C14 121.7(3) no
C10 C15 H15 119.1 no
C14 C15 H15 119.1 no
O2 C16 H16A 109.5 no
O2 C16 H16B 109.5 no
H16A C16 H16B 109.5 no
O2 C16 H16C 109.5 no
H16A C16 H16C 109.5 no
H16B C16 H16C 109.5 no

loop_
_geom_bond_atom_site_label_1
_geom_bond_atom_site_label_2
_geom_bond_distance
_geom_bond_publ_flag
Cl1 C2 1.790(3) yes
Cl2 C2 1.771(3) no
Cl3 C2 1.765(3) no
O1 C6 1.383(3) no
O1 C9 1.423(4) no
O2 C13 1.380(3) no
O2 C16 1.396(4) yes
N1 C10 1.400(3) no
N1 C1 1.439(3) no
N1 H1D 0.8600 no
N2 C3 1.397(3) no
N2 C1 1.437(3) no
N2 H2D 0.8600 no
C1 C2 1.549(4) no
C1 H1 0.9800 no
C3 C8 1.385(4) no
C3 C4 1.398(4) no
C4 C5 1.373(4) no
C4 H4 0.9300 no
C5 C6 1.383(4) no
C5 H5 0.9300 no
C6 C7 1.388(4) no
C7 C8 1.390(4) no
C7 H7 0.9300 no
C8 H8 0.9300 no
C9 H9A 0.9600 no
C9 H9B 0.9600 no
C9 H9C 0.9600 no
C10 C15 1.375(4) no
C10 C11 1.389(4) no
C11 C12 1.374(4) no
C11 H11 0.9300 no
C12 C13 1.383(4) no
C12 H12 0.9300 no
C13 C14 1.365(4) no
C14 C15 1.398(4) no
C14 H14 0.9300 no
C15 H15 0.9300 no
C16 H16A 0.9600 no
C16 H16B 0.9600 no
C16 H16C 0.9600 no

loop_
_geom_hbond_atom_site_label_D
_geom_hbond_atom_site_label_H
_geom_hbond_atom_site_label_A
_geom_hbond_site_symmetry_A
_geom_hbond_distance_DH
_geom_hbond_distance_HA
_geom_hbond_distance_DA
_geom_hbond_angle_DHA
N2 H2D Cl1 . 0.86 2.67 3.030(3) 107
N1 H1D O1 8_555 0.86 2.54 3.150(3) 128

loop_
_geom_torsion_atom_site_label_1
_geom_torsion_atom_site_label_2
_geom_torsion_atom_site_label_3
_geom_torsion_atom_site_label_4
_geom_torsion
_geom_torsion_publ_flag
C3 N2 C1 N1 -67.7(3) yes
C3 N2 C1 C2 169.3(2) no
C10 N1 C1 N2 131.0(3) no
C10 N1 C1 C2 -107.9(3) no
Cl3 C2 C1 N2 177.96(18) yes
Cl2 C2 C1 N2 -62.1(3) no
Cl1 C2 C1 N2 58.7(3) no
Cl3 C2 C1 N1 54.6(3) no
Cl2 C2 C1 N1 174.51(18) yes
Cl1 C2 C1 N1 -64.7(2) no
C1 N2 C3 C8 -13.1(4) yes
C1 N2 C3 C4 167.9(2) no
C8 C3 C4 C5 -0.2(4) no
N2 C3 C4 C5 178.9(2) yes
C3 C4 C5 C6 0.4(4) no
C9 O1 C6 C5 176.9(3) no
C9 O1 C6 C7 -4.3(4) yes
C4 C5 C6 O1 178.4(2) no
C4 C5 C6 C7 -0.6(4) no
O1 C6 C7 C8 -178.2(3) no
C5 C6 C7 C8 0.6(4) no
N2 C3 C8 C7 -178.8(3) no
C4 C3 C8 C7 0.3(4) no
C6 C7 C8 C3 -0.5(4) no
C1 N1 C10 C15 13.6(4) yes
C1 N1 C10 C11 -167.2(3) no
C15 C10 C11 C12 -0.3(5) no
N1 C10 C11 C12 -179.6(3) yes
C10 C11 C12 C13 -0.8(6) no
C16 O2 C13 C14 -21.3(5) no
C16 O2 C13 C12 160.5(4) no
C11 C12 C13 C14 1.3(5) no
C11 C12 C13 O2 179.6(3) yes
O2 C13 C14 C15 -178.8(3) no
C12 C13 C14 C15 -0.7(5) no
C11 C10 C15 C14 0.9(4) no
N1 C10 C15 C14 -179.8(3) no
C13 C14 C15 C10 -0.5(5) no

loop_
_cod_related_entry_id
_cod_related_entry_database
_cod_related_entry_code
1 ChemSpider 311226
